data_7124182
loop_
_publ_author_name
'Kiernicki, John J.'
'Norwine, Emily E.'
'Zeller, Matthias'
'Szymczak, Nathaniel K.'

_publ_section_title
;
 Tetrahedral iron featuring an appended Lewis acid: distinct pathways for
 the reduction of hydroxylamine and hydrazine
;
_journal_name_full 'Chemical Communications'
_journal_paper_doi 10.1039/C9CC05720J
_journal_year 2019
_chemical_formula_sum 'C24 H36 B Br2 Fe N3'
_chemical_formula_weight 593.04
_space_group_crystal_system monoclinic
_space_group_IT_number 14
_space_group_name_Hall '-P 2ybc'
_space_group_name_H-M_alt 'P 1 21/c 1'
_symmetry_space_group_name_Hall '-P 2ybc'
_symmetry_space_group_name_H-M 'P 1 21/c 1'
_atom_sites_solution_hydrogens geom
_atom_sites_solution_primary direct
_atom_sites_solution_secondary difmap
_audit_creation_method SHELXL-2018/3
_audit_update_record
;
2019-07-17 deposited with the CCDC.    2019-08-29 downloaded from the CCDC.
;
_cell_angle_alpha 90
_cell_angle_beta 90.635(6)
_cell_angle_gamma 90
_cell_formula_units_Z 4
_cell_length_a 15.581(3)
_cell_length_b 11.673(2)
_cell_length_c 16.580(3)
_cell_measurement_reflns_used 9017
_cell_measurement_temperature 150(2)
_cell_measurement_theta_max 28.2265
_cell_measurement_theta_min 2.1834
_cell_volume 3015.3(9)
_computing_cell_refinement 'SAINT V8.38A (Bruker, 2016)'
_computing_data_collection 'Apex3 v2017.3-0 (Bruker, 2016)'
_computing_data_reduction 'SAINT V8.38A (Bruker, 2016)'
_computing_structure_refinement
;  
SHELXL-2018/3 (Sheldrick, 2015, 2018), 
SHELXLE Rev924 (H\"ubschle et al., 2011)
;
_computing_structure_solution 'SHELXS-97 (Sheldrick, 2008)'
_diffrn_ambient_temperature 150(2)
_diffrn_measured_fraction_theta_full 0.999
_diffrn_measured_fraction_theta_max 0.996
_diffrn_measurement_device_type 'Bruker AXS APEXII Kappa CCD diffractometer'
_diffrn_measurement_method 'omega and phi scans'
_diffrn_radiation_monochromator graphite
_diffrn_radiation_type MoK\a
_diffrn_radiation_wavelength 0.71073
_diffrn_reflns_av_R_equivalents 0.0840
_diffrn_reflns_av_unetI/netI 0.1125
_diffrn_reflns_Laue_measured_fraction_full 0.999
_diffrn_reflns_Laue_measured_fraction_max 0.996
_diffrn_reflns_limit_h_max 20
_diffrn_reflns_limit_h_min -18
_diffrn_reflns_limit_k_max 15
_diffrn_reflns_limit_k_min -15
_diffrn_reflns_limit_l_max 22
_diffrn_reflns_limit_l_min -22
_diffrn_reflns_number 24458
_diffrn_reflns_point_group_measured_fraction_full 0.999
_diffrn_reflns_point_group_measured_fraction_max 0.996
_diffrn_reflns_theta_full 25.242
_diffrn_reflns_theta_max 28.285
_diffrn_reflns_theta_min 2.134
_diffrn_source 'fine focus sealed tube'
_exptl_absorpt_coefficient_mu 3.164
_exptl_absorpt_correction_T_max 0.2627
_exptl_absorpt_correction_T_min 0.1009
_exptl_absorpt_correction_type multi-scan
_exptl_absorpt_process_details
;
 SADABS 2016/2: Krause, L., Herbst-Irmer, R., Sheldrick G.M. & Stalke D.,
 J. Appl. Cryst. 48 (2015) 3-10
;
_exptl_crystal_colour yellow
_exptl_crystal_density_diffrn 1.306
_exptl_crystal_description plate
_exptl_crystal_F_000 1208
_exptl_crystal_recrystallization_method 'Re-crystallisation from solvent'
_exptl_crystal_size_max 0.600
_exptl_crystal_size_mid 0.470
_exptl_crystal_size_min 0.050
_refine_diff_density_max 1.938
_refine_diff_density_min -1.011
_refine_diff_density_rms 0.144
_refine_ls_extinction_method none
_refine_ls_goodness_of_fit_ref 1.028
_refine_ls_hydrogen_treatment constr
_refine_ls_matrix_type full
_refine_ls_number_parameters 285
_refine_ls_number_reflns 7459
_refine_ls_number_restraints 0
_refine_ls_restrained_S_all 1.028
_refine_ls_R_factor_all 0.0876
_refine_ls_R_factor_gt 0.0587
_refine_ls_shift/su_max 0.001
_refine_ls_shift/su_mean 0.000
_refine_ls_structure_factor_coef Fsqd
_refine_ls_weighting_details 'w=1/[\s^2^(Fo^2^)+(0.0761P)^2^+0.1199P] where P=(Fo^2^+2Fc^2^)/3'
_refine_ls_weighting_scheme calc
_refine_ls_wR_factor_gt 0.1548
_refine_ls_wR_factor_ref 0.1744
_reflns_Friedel_coverage 0.000
_reflns_number_gt 5160
_reflns_number_total 7459
_reflns_threshold_expression 'I > 2\s(I)'
_cod_data_source_file c9cc05720j2.cif
_cod_data_source_block jk4180_0m_sq
_cod_original_cell_volume 3015.4(10)
_cod_database_code 7124182
_shelx_shelxl_version_number 2018/3
_shelx_space_group_comment
;
The symmetry employed for this shelxl refinement is uniquely defined
by the following loop, which should always be used as a source of
symmetry information in preference to the above space-group names.
They are only intended as comments.
;
_shelx_estimated_absorpt_t_min 0.253
_shelx_estimated_absorpt_t_max 0.858

loop_
_space_group_symop_operation_xyz
'x, y, z'
'-x, y+1/2, -z+1/2'
'-x, -y, -z'
'x, -y-1/2, z-1/2'

loop_
_atom_site_label
_atom_site_type_symbol
_atom_site_fract_x
_atom_site_fract_y
_atom_site_fract_z
_atom_site_U_iso_or_equiv
_atom_site_adp_type
_atom_site_occupancy
_atom_site_site_symmetry_order
_atom_site_calc_flag
_atom_site_refinement_flags_posn
_atom_site_refinement_flags_adp
C1 C 0.0387(3) 0.5391(4) 0.6319(2) 0.0346(10) Uani 1 1 d . .
H1A H -0.008415 0.503673 0.601295 0.052 Uiso 1 1 calc R U
H1B H 0.089907 0.542894 0.598128 0.052 Uiso 1 1 calc R U
H1C H 0.022159 0.616744 0.648020 0.052 Uiso 1 1 calc R U
C2 C 0.0580(3) 0.4689(3) 0.7057(2) 0.0244(8) Uani 1 1 d . .
C3 C 0.0465(3) 0.5106(3) 0.7837(2) 0.0261(8) Uani 1 1 d . .
H3 H 0.026777 0.586752 0.791552 0.031 Uiso 1 1 calc R U
C4 C 0.0638(2) 0.4411(3) 0.8496(2) 0.0248(8) Uani 1 1 d . .
H4 H 0.053862 0.468350 0.902661 0.030 Uiso 1 1 calc R U
C5 C 0.0957(3) 0.3317(3) 0.8377(2) 0.0265(8) Uani 1 1 d . .
H5 H 0.109041 0.283204 0.882120 0.032 Uiso 1 1 calc R U
C6 C 0.1074(2) 0.2952(3) 0.7590(2) 0.0217(7) Uani 1 1 d . .
C7 C 0.1407(2) 0.1801(3) 0.7391(2) 0.0223(8) Uani 1 1 d . .
C8 C 0.1671(2) 0.0882(3) 0.7868(2) 0.0249(8) Uani 1 1 d . .
H8 H 0.171110 0.085927 0.844023 0.030 Uiso 1 1 calc R U
C9 C 0.1861(2) 0.0005(3) 0.7334(2) 0.0237(8) Uani 1 1 d . .
C10 C 0.2162(3) -0.1200(3) 0.7536(3) 0.0287(9) Uani 1 1 d . .
C11 C 0.2308(3) -0.1273(4) 0.8448(3) 0.0407(11) Uani 1 1 d . .
H11A H 0.275165 -0.072229 0.861178 0.061 Uiso 1 1 calc R U
H11B H 0.249413 -0.204923 0.859239 0.061 Uiso 1 1 calc R U
H11C H 0.177197 -0.109495 0.872528 0.061 Uiso 1 1 calc R U
C12 C 0.1481(3) -0.2088(3) 0.7301(3) 0.0399(11) Uani 1 1 d . .
H12A H 0.138030 -0.206108 0.671694 0.060 Uiso 1 1 calc R U
H12B H 0.094550 -0.191665 0.758096 0.060 Uiso 1 1 calc R U
H12C H 0.168190 -0.285338 0.745504 0.060 Uiso 1 1 calc R U
C13 C 0.3022(3) -0.1449(4) 0.7124(3) 0.0423(12) Uani 1 1 d . .
H13A H 0.343524 -0.084588 0.726331 0.063 Uiso 1 1 calc R U
H13B H 0.293468 -0.146780 0.653792 0.063 Uiso 1 1 calc R U
H13C H 0.324258 -0.219082 0.730846 0.063 Uiso 1 1 calc R U
C14 C 0.1801(3) -0.0093(3) 0.5773(2) 0.0252(8) Uani 1 1 d . .
H14A H 0.127946 0.008374 0.544934 0.030 Uiso 1 1 calc R U
H14B H 0.183738 -0.093605 0.582951 0.030 Uiso 1 1 calc R U
C15 C 0.2584(3) 0.0331(4) 0.5323(2) 0.0286(9) Uani 1 1 d . .
H15A H 0.310221 0.022367 0.566521 0.034 Uiso 1 1 calc R U
H15B H 0.252107 0.116000 0.521144 0.034 Uiso 1 1 calc R U
C16 C 0.2698(3) -0.0315(4) 0.4524(2) 0.0299(9) Uani 1 1 d . .
H16A H 0.214271 -0.028688 0.422840 0.036 Uiso 1 1 calc R U
H16B H 0.281066 -0.112842 0.465606 0.036 Uiso 1 1 calc R U
C17 C 0.4059(3) 0.1103(4) 0.4066(3) 0.0432(12) Uani 1 1 d . .
H17 H 0.403206 0.138193 0.463570 0.052 Uiso 1 1 calc R U
C18 C 0.3693(4) 0.2029(5) 0.3478(4) 0.0686(19) Uani 1 1 d . .
H18A H 0.311315 0.225089 0.365817 0.082 Uiso 1 1 calc R U
H18B H 0.406237 0.271875 0.351076 0.082 Uiso 1 1 calc R U
C19 C 0.3635(4) 0.1643(5) 0.2595(4) 0.0655(17) Uani 1 1 d . .
H19A H 0.422164 0.156057 0.237948 0.079 Uiso 1 1 calc R U
H19B H 0.333556 0.224060 0.227468 0.079 Uiso 1 1 calc R U
C20 C 0.3154(4) 0.0499(6) 0.2495(3) 0.0624(17) Uani 1 1 d . .
H20A H 0.253702 0.062490 0.260328 0.075 Uiso 1 1 calc R U
H20B H 0.320443 0.023815 0.192977 0.075 Uiso 1 1 calc R U
C21 C 0.3491(3) -0.0441(4) 0.3056(3) 0.0399(11) Uani 1 1 d . .
H21 H 0.311599 -0.113311 0.300946 0.048 Uiso 1 1 calc R U
C22 C 0.4441(3) -0.0779(5) 0.2885(3) 0.0497(13) Uani 1 1 d . .
H22A H 0.447216 -0.161782 0.280244 0.060 Uiso 1 1 calc R U
H22B H 0.462312 -0.040468 0.237936 0.060 Uiso 1 1 calc R U
C23 C 0.5061(3) -0.0446(6) 0.3558(4) 0.0652(17) Uani 1 1 d . .
H23A H 0.497740 -0.097632 0.401625 0.078 Uiso 1 1 calc R U
H23B H 0.565399 -0.055749 0.336322 0.078 Uiso 1 1 calc R U
C24 C 0.4981(3) 0.0753(5) 0.3861(3) 0.0544(14) Uani 1 1 d . .
H24A H 0.520195 0.128320 0.344630 0.065 Uiso 1 1 calc R U
H24B H 0.534547 0.083933 0.434965 0.065 Uiso 1 1 calc R U
B1 B 0.3413(3) 0.0090(4) 0.3931(3) 0.0335(11) Uani 1 1 d . .
N1 N 0.0876(2) 0.3612(2) 0.69426(17) 0.0204(6) Uani 1 1 d . .
N2 N 0.1434(2) 0.1525(3) 0.65973(18) 0.0215(7) Uani 1 1 d . .
N3 N 0.1716(2) 0.0420(3) 0.65766(18) 0.0226(7) Uani 1 1 d . .
Fe1 Fe 0.10328(4) 0.27938(4) 0.58088(3) 0.02310(16) Uani 1 1 d . .
Br1 Br -0.03260(3) 0.22247(4) 0.52569(2) 0.03245(14) Uani 1 1 d . .
Br2 Br 0.21432(3) 0.37088(4) 0.50823(2) 0.03699(15) Uani 1 1 d . .

loop_
_atom_site_aniso_label
_atom_site_aniso_U_11
_atom_site_aniso_U_22
_atom_site_aniso_U_33
_atom_site_aniso_U_23
_atom_site_aniso_U_13
_atom_site_aniso_U_12
C1 0.041(3) 0.030(2) 0.033(2) 0.0094(18) 0.0030(18) 0.0042(19)
C2 0.028(2) 0.0189(17) 0.0267(18) 0.0000(15) 0.0030(15) -0.0043(15)
C3 0.024(2) 0.0234(19) 0.0309(19) -0.0057(17) 0.0003(16) 0.0001(15)
C4 0.025(2) 0.028(2) 0.0218(16) -0.0048(16) -0.0006(14) 0.0013(16)
C5 0.030(2) 0.028(2) 0.0221(17) 0.0013(16) 0.0026(15) -0.0039(17)
C6 0.022(2) 0.0183(17) 0.0243(17) 0.0005(15) -0.0010(14) -0.0024(14)
C7 0.027(2) 0.0176(17) 0.0220(16) 0.0002(15) 0.0011(14) -0.0010(15)
C8 0.028(2) 0.0241(19) 0.0225(17) 0.0007(15) -0.0001(15) -0.0001(16)
C9 0.023(2) 0.0223(18) 0.0264(18) 0.0026(15) 0.0011(15) 0.0013(15)
C10 0.028(2) 0.025(2) 0.0324(19) 0.0053(17) 0.0040(17) 0.0034(17)
C11 0.052(3) 0.029(2) 0.040(2) 0.011(2) 0.001(2) 0.010(2)
C12 0.046(3) 0.021(2) 0.053(3) 0.008(2) 0.004(2) -0.0005(19)
C13 0.036(3) 0.035(2) 0.057(3) 0.013(2) 0.013(2) 0.010(2)
C14 0.028(2) 0.0221(18) 0.0259(18) -0.0047(16) 0.0030(15) -0.0006(15)
C15 0.032(2) 0.031(2) 0.0234(17) -0.0006(17) 0.0008(16) -0.0025(17)
C16 0.026(2) 0.036(2) 0.0277(19) -0.0106(18) 0.0043(16) -0.0006(17)
C17 0.041(3) 0.048(3) 0.041(2) -0.011(2) 0.012(2) -0.010(2)
C18 0.079(5) 0.042(3) 0.085(5) -0.002(3) 0.028(4) 0.004(3)
C19 0.077(5) 0.055(4) 0.064(4) 0.013(3) 0.010(3) 0.012(3)
C20 0.043(3) 0.102(5) 0.042(3) -0.002(3) 0.002(2) 0.015(3)
C21 0.037(3) 0.053(3) 0.030(2) -0.010(2) 0.0096(18) -0.004(2)
C22 0.053(3) 0.053(3) 0.043(3) -0.014(2) 0.007(2) 0.010(3)
C23 0.030(3) 0.081(4) 0.084(4) -0.020(4) -0.001(3) 0.005(3)
C24 0.034(3) 0.072(4) 0.057(3) -0.023(3) 0.006(2) -0.003(3)
B1 0.032(3) 0.035(3) 0.034(2) -0.003(2) 0.001(2) -0.001(2)
N1 0.0230(17) 0.0185(15) 0.0196(14) 0.0009(12) 0.0023(12) -0.0037(12)
N2 0.0250(17) 0.0179(14) 0.0217(14) -0.0006(12) 0.0042(12) 0.0018(12)
N3 0.0292(18) 0.0169(14) 0.0216(14) -0.0012(13) 0.0021(13) 0.0004(13)
Fe1 0.0307(3) 0.0212(3) 0.0174(3) 0.0007(2) 0.0010(2) -0.0017(2)
Br1 0.0355(3) 0.0333(2) 0.0285(2) 0.00042(17) -0.00426(17) -0.00503(17)
Br2 0.0452(3) 0.0388(3) 0.0272(2) 0.00349(18) 0.00776(18) -0.0113(2)

loop_
_atom_type_symbol
_atom_type_description
_atom_type_scat_dispersion_real
_atom_type_scat_dispersion_imag
_atom_type_scat_source
C C 0.0033 0.0016 'International Tables Vol C Tables 4.2.6.8 and 6.1.1.4'
H H 0.0000 0.0000 'International Tables Vol C Tables 4.2.6.8 and 6.1.1.4'
B B 0.0013 0.0007 'International Tables Vol C Tables 4.2.6.8 and 6.1.1.4'
N N 0.0061 0.0033 'International Tables Vol C Tables 4.2.6.8 and 6.1.1.4'
Fe Fe 0.3463 0.8444 'International Tables Vol C Tables 4.2.6.8 and 6.1.1.4'
Br Br -0.2901 2.4595 'International Tables Vol C Tables 4.2.6.8 and 6.1.1.4'

loop_
_geom_angle_atom_site_label_1
_geom_angle_atom_site_label_2
_geom_angle_atom_site_label_3
_geom_angle
C2 C1 H1A 109.5
C2 C1 H1B 109.5
H1A C1 H1B 109.5
C2 C1 H1C 109.5
H1A C1 H1C 109.5
H1B C1 H1C 109.5
N1 C2 C3 120.1(4)
N1 C2 C1 117.3(3)
C3 C2 C1 122.6(4)
C4 C3 C2 120.1(4)
C4 C3 H3 120.0
C2 C3 H3 120.0
C5 C4 C3 119.7(3)
C5 C4 H4 120.2
C3 C4 H4 120.2
C4 C5 C6 117.9(4)
C4 C5 H5 121.0
C6 C5 H5 121.0
N1 C6 C5 122.6(3)
N1 C6 C7 114.7(3)
C5 C6 C7 122.7(3)
N2 C7 C8 110.9(3)
N2 C7 C6 116.6(3)
C8 C7 C6 132.5(3)
C9 C8 C7 105.6(3)
C9 C8 H8 127.2
C7 C8 H8 127.2
N3 C9 C8 106.9(3)
N3 C9 C10 125.5(3)
C8 C9 C10 127.6(3)
C9 C10 C11 108.2(3)
C9 C10 C12 111.1(4)
C11 C10 C12 108.0(3)
C9 C10 C13 110.2(3)
C11 C10 C13 107.9(4)
C12 C10 C13 111.3(4)
C10 C11 H11A 109.5
C10 C11 H11B 109.5
H11A C11 H11B 109.5
C10 C11 H11C 109.5
H11A C11 H11C 109.5
H11B C11 H11C 109.5
C10 C12 H12A 109.5
C10 C12 H12B 109.5
H12A C12 H12B 109.5
C10 C12 H12C 109.5
H12A C12 H12C 109.5
H12B C12 H12C 109.5
C10 C13 H13A 109.5
C10 C13 H13B 109.5
H13A C13 H13B 109.5
C10 C13 H13C 109.5
H13A C13 H13C 109.5
H13B C13 H13C 109.5
N3 C14 C15 113.2(3)
N3 C14 H14A 108.9
C15 C14 H14A 108.9
N3 C14 H14B 108.9
C15 C14 H14B 108.9
H14A C14 H14B 107.8
C14 C15 C16 111.4(3)
C14 C15 H15A 109.4
C16 C15 H15A 109.4
C14 C15 H15B 109.4
C16 C15 H15B 109.4
H15A C15 H15B 108.0
C15 C16 B1 118.9(4)
C15 C16 H16A 107.6
B1 C16 H16A 107.6
C15 C16 H16B 107.6
B1 C16 H16B 107.6
H16A C16 H16B 107.0
C24 C17 C18 112.5(4)
C24 C17 B1 111.6(4)
C18 C17 B1 101.7(4)
C24 C17 H17 110.3
C18 C17 H17 110.3
B1 C17 H17 110.3
C19 C18 C17 114.3(5)
C19 C18 H18A 108.7
C17 C18 H18A 108.7
C19 C18 H18B 108.7
C17 C18 H18B 108.7
H18A C18 H18B 107.6
C18 C19 C20 112.4(5)
C18 C19 H19A 109.1
C20 C19 H19A 109.1
C18 C19 H19B 109.1
C20 C19 H19B 109.1
H19A C19 H19B 107.9
C21 C20 C19 113.2(5)
C21 C20 H20A 108.9
C19 C20 H20A 108.9
C21 C20 H20B 108.9
C19 C20 H20B 108.9
H20A C20 H20B 107.8
C20 C21 C22 113.1(4)
C20 C21 B1 104.3(4)
C22 C21 B1 110.4(4)
C20 C21 H21 109.6
C22 C21 H21 109.6
B1 C21 H21 109.6
C23 C22 C21 113.5(4)
C23 C22 H22A 108.9
C21 C22 H22A 108.9
C23 C22 H22B 108.9
C21 C22 H22B 108.9
H22A C22 H22B 107.7
C24 C23 C22 115.6(5)
C24 C23 H23A 108.4
C22 C23 H23A 108.4
C24 C23 H23B 108.4
C22 C23 H23B 108.4
H23A C23 H23B 107.4
C23 C24 C17 114.0(5)
C23 C24 H24A 108.7
C17 C24 H24A 108.7
C23 C24 H24B 108.7
C17 C24 H24B 108.7
H24A C24 H24B 107.6
C16 B1 C17 126.7(4)
C16 B1 C21 121.3(4)
C17 B1 C21 111.7(4)
C2 N1 C6 119.5(3)
C2 N1 Fe1 125.8(2)
C6 N1 Fe1 114.7(2)
C7 N2 N3 105.3(3)
C7 N2 Fe1 115.5(2)
N3 N2 Fe1 139.2(2)
N2 N3 C9 111.3(3)
N2 N3 C14 116.2(3)
C9 N3 C14 132.5(3)
N2 Fe1 N1 78.44(11)
N2 Fe1 Br2 115.25(9)
N1 Fe1 Br2 109.76(8)
N2 Fe1 Br1 107.62(9)
N1 Fe1 Br1 110.71(9)
Br2 Fe1 Br1 125.33(3)

loop_
_geom_bond_atom_site_label_1
_geom_bond_atom_site_label_2
_geom_bond_distance
C1 C2 1.501(6)
C1 H1A 0.9800
C1 H1B 0.9800
C1 H1C 0.9800
C2 N1 1.353(5)
C2 C3 1.395(5)
C3 C4 1.385(5)
C3 H3 0.9500
C4 C5 1.385(5)
C4 H4 0.9500
C5 C6 1.388(5)
C5 H5 0.9500
C6 N1 1.354(5)
C6 C7 1.478(5)
C7 N2 1.356(4)
C7 C8 1.393(5)
C8 C9 1.388(5)
C8 H8 0.9500
C9 N3 1.363(5)
C9 C10 1.518(5)
C10 C11 1.530(6)
C10 C12 1.531(6)
C10 C13 1.538(5)
C11 H11A 0.9800
C11 H11B 0.9800
C11 H11C 0.9800
C12 H12A 0.9800
C12 H12B 0.9800
C12 H12C 0.9800
C13 H13A 0.9800
C13 H13B 0.9800
C13 H13C 0.9800
C14 N3 1.469(4)
C14 C15 1.520(5)
C14 H14A 0.9900
C14 H14B 0.9900
C15 C16 1.535(5)
C15 H15A 0.9900
C15 H15B 0.9900
C16 B1 1.567(6)
C16 H16A 0.9900
C16 H16B 0.9900
C17 C24 1.534(6)
C17 C18 1.560(8)
C17 B1 1.568(7)
C17 H17 1.0000
C18 C19 1.533(9)
C18 H18A 0.9900
C18 H18B 0.9900
C19 C20 1.539(9)
C19 H19A 0.9900
C19 H19B 0.9900
C20 C21 1.528(8)
C20 H20A 0.9900
C20 H20B 0.9900
C21 C22 1.561(6)
C21 B1 1.583(6)
C21 H21 1.0000
C22 C23 1.518(8)
C22 H22A 0.9900
C22 H22B 0.9900
C23 C24 1.493(8)
C23 H23A 0.9900
C23 H23B 0.9900
C24 H24A 0.9900
C24 H24B 0.9900
N1 Fe1 2.125(3)
N2 N3 1.363(4)
N2 Fe1 2.068(3)
Fe1 Br2 2.3730(7)
Fe1 Br1 2.3913(8)

loop_
_geom_torsion_atom_site_label_1
_geom_torsion_atom_site_label_2
_geom_torsion_atom_site_label_3
_geom_torsion_atom_site_label_4
_geom_torsion
N1 C2 C3 C4 -1.2(6)
C1 C2 C3 C4 178.8(4)
C2 C3 C4 C5 2.5(6)
C3 C4 C5 C6 -1.3(6)
C4 C5 C6 N1 -1.2(6)
C4 C5 C6 C7 -179.8(4)
N1 C6 C7 N2 -3.2(5)
C5 C6 C7 N2 175.4(4)
N1 C6 C7 C8 -179.3(4)
C5 C6 C7 C8 -0.6(7)
N2 C7 C8 C9 -0.3(5)
C6 C7 C8 C9 176.0(4)
C7 C8 C9 N3 0.4(4)
C7 C8 C9 C10 -178.7(4)
N3 C9 C10 C11 175.7(4)
C8 C9 C10 C11 -5.3(6)
N3 C9 C10 C12 -65.9(5)
C8 C9 C10 C12 113.1(5)
N3 C9 C10 C13 57.9(5)
C8 C9 C10 C13 -123.1(5)
N3 C14 C15 C16 174.3(3)
C14 C15 C16 B1 173.5(4)
C24 C17 C18 C19 61.5(7)
B1 C17 C18 C19 -58.0(6)
C17 C18 C19 C20 52.2(7)
C18 C19 C20 C21 -50.9(7)
C19 C20 C21 C22 -63.5(6)
C19 C20 C21 B1 56.4(5)
C20 C21 C22 C23 112.2(6)
B1 C21 C22 C23 -4.2(6)
C21 C22 C23 C24 -47.9(7)
C22 C23 C24 C17 49.6(7)
C18 C17 C24 C23 -111.9(6)
B1 C17 C24 C23 1.7(7)
C15 C16 B1 C17 1.0(7)
C15 C16 B1 C21 -172.6(4)
C24 C17 B1 C16 133.4(5)
C18 C17 B1 C16 -106.5(5)
C24 C17 B1 C21 -52.5(6)
C18 C17 B1 C21 67.7(5)
C20 C21 B1 C16 106.0(5)
C22 C21 B1 C16 -132.3(5)
C20 C21 B1 C17 -68.5(5)
C22 C21 B1 C17 53.2(5)
C3 C2 N1 C6 -1.2(5)
C1 C2 N1 C6 178.8(4)
C3 C2 N1 Fe1 176.6(3)
C1 C2 N1 Fe1 -3.3(5)
C5 C6 N1 C2 2.5(6)
C7 C6 N1 C2 -178.9(3)
C5 C6 N1 Fe1 -175.6(3)
C7 C6 N1 Fe1 3.1(4)
C8 C7 N2 N3 0.0(4)
C6 C7 N2 N3 -176.9(3)
C8 C7 N2 Fe1 178.6(3)
C6 C7 N2 Fe1 1.7(4)
C7 N2 N3 C9 0.3(4)
Fe1 N2 N3 C9 -177.8(3)
C7 N2 N3 C14 179.9(3)
Fe1 N2 N3 C14 1.8(5)
C8 C9 N3 N2 -0.5(4)
C10 C9 N3 N2 178.7(3)
C8 C9 N3 C14 -180.0(4)
C10 C9 N3 C14 -0.8(7)
C15 C14 N3 N2 75.4(4)
C15 C14 N3 C9 -105.1(5)
